data_7000562
loop_
_publ_author_name
'Jana, Surajit'
'Aksu, Yilmaz'
'Driess, Matthias'

_publ_section_title
;
 One-pot synthesis of lithium alkylzinc alkoxo heterocubanes with a
 LiZn3O4 core as suitable organometallic precursors for Li-containing
 ZnO nanocrystals
;
_journal_issue 9
_journal_name_full 'Dalton Transactions'
_journal_page_first 1516
_journal_page_last 1521
_journal_paper_doi 10.1039/b816623d
_journal_year 2009
_chemical_formula_sum 'C19 H45 Li O5 Zn3'
_chemical_formula_weight 556.60
_chemical_name_systematic
;
?
;
_space_group_IT_number 61
_symmetry_cell_setting orthorhombic
_symmetry_space_group_name_Hall '-P 2ac 2ab'
_symmetry_space_group_name_H-M 'P b c a'
_atom_sites_solution_hydrogens geom
_atom_sites_solution_primary direct
_atom_sites_solution_secondary difmap
_audit_creation_method
;
CrysAlis RED, Oxford Diffraction Ltd.,
Version 1.171.32.5 (release 08-05-2007 CrysAlis171 .NET)
(compiled May 8 2007,13:10:02)
;
_cell_angle_alpha 90.00
_cell_angle_beta 90.00
_cell_angle_gamma 90.00
_cell_formula_units_Z 8
_cell_length_a 16.9460(4)
_cell_length_b 17.7288(5)
_cell_length_c 18.2916(4)
_cell_measurement_reflns_used 7186
_cell_measurement_temperature 150(2)
_cell_measurement_theta_max 28.9569
_cell_measurement_theta_min 3.1969
_cell_volume 5495.4(2)
_computing_cell_refinement
;
CrysAlis RED, Oxford Diffraction Ltd.,
Version 1.171.32.5 (release 08-05-2007 CrysAlis171 .NET)
(compiled May 8 2007,13:10:02)
;
_computing_data_collection
;
CrysAlis CCD, Oxford Diffraction Ltd.,
Version 1.171.32.5 (release 08-05-2007 CrysAlis171 .NET)
(compiled May 8 2007,13:10:02)
;
_computing_data_reduction
;
CrysAlis RED, Oxford Diffraction Ltd.,
Version 1.171.32.5 (release 08-05-2007 CrysAlis171 .NET)
(compiled May 8 2007,13:10:02)
;
_computing_publication_material 'SHELXL-97 (Sheldrick, 1997)'
_computing_structure_refinement 'SHELXL-97 (Sheldrick, 1997)'
_computing_structure_solution 'SHELXS-97 (Sheldrick, 1990)'
_diffrn_ambient_temperature 150(2)
_diffrn_measured_fraction_theta_full 0.997
_diffrn_measured_fraction_theta_max 0.997
_diffrn_measurement_device_type 'Oxford Diffraction Xcalibur S Sapphire'
_diffrn_measurement_method \w
_diffrn_radiation_monochromator graphite
_diffrn_radiation_source 'Enhance (Mo) X-ray Source'
_diffrn_radiation_type MoK\a
_diffrn_radiation_wavelength 0.71073
_diffrn_reflns_av_R_equivalents 0.0554
_diffrn_reflns_av_sigmaI/netI 0.0769
_diffrn_reflns_limit_h_max 20
_diffrn_reflns_limit_h_min -14
_diffrn_reflns_limit_k_max 14
_diffrn_reflns_limit_k_min -21
_diffrn_reflns_limit_l_max 21
_diffrn_reflns_limit_l_min -18
_diffrn_reflns_number 28361
_diffrn_reflns_theta_full 25.00
_diffrn_reflns_theta_max 25.00
_diffrn_reflns_theta_min 3.20
_exptl_absorpt_coefficient_mu 2.619
_exptl_absorpt_correction_T_max 0.6947
_exptl_absorpt_correction_T_min 0.5605
_exptl_absorpt_correction_type multi-scan
_exptl_absorpt_process_details
;
CrysAlis RED, Oxford Diffraction Ltd.,
Version 1.171.32.5 (release 08-05-2007 CrysAlis171 .NET)
(compiled May 8 2007,13:10:02)
Empirical absorption correction using spherical harmonics,
implemented in SCALE3 ABSPACK scaling algorithm.
;
_exptl_crystal_colour colourless
_exptl_crystal_density_diffrn 1.346
_exptl_crystal_density_method 'not measured'
_exptl_crystal_description 'transparent plates'
_exptl_crystal_F_000 2336
_exptl_crystal_size_max 0.25
_exptl_crystal_size_mid 0.20
_exptl_crystal_size_min 0.15
_refine_diff_density_max 0.402
_refine_diff_density_min -0.313
_refine_diff_density_rms 0.068
_refine_ls_extinction_method none
_refine_ls_goodness_of_fit_ref 0.871
_refine_ls_hydrogen_treatment constr
_refine_ls_matrix_type full
_refine_ls_number_parameters 264
_refine_ls_number_reflns 4828
_refine_ls_number_restraints 0
_refine_ls_restrained_S_all 0.871
_refine_ls_R_factor_all 0.0627
_refine_ls_R_factor_gt 0.0291
_refine_ls_shift/su_max 0.001
_refine_ls_shift/su_mean 0.000
_refine_ls_structure_factor_coef Fsqd
_refine_ls_weighting_details 'calc w=1/[\s^2^(Fo^2^)+(0.0275P)^2^+0.0000P] where P=(Fo^2^+2Fc^2^)/3'
_refine_ls_weighting_scheme calc
_refine_ls_wR_factor_gt 0.0557
_refine_ls_wR_factor_ref 0.0620
_reflns_number_gt 2723
_reflns_number_total 4828
_reflns_threshold_expression >2sigma(I)
_cod_data_source_file b816623d.txt
_cod_data_source_block jana23
_cod_original_sg_symbol_H-M Pbca
_cod_database_code 7000562

loop_
_symmetry_equiv_pos_as_xyz
'x, y, z'
'-x+1/2, -y, z+1/2'
'x+1/2, -y+1/2, -z'
'-x, y+1/2, -z+1/2'
'-x, -y, -z'
'x-1/2, y, -z-1/2'
'-x-1/2, y-1/2, z'
'x, -y-1/2, z-1/2'

loop_
_atom_site_label
_atom_site_type_symbol
_atom_site_fract_x
_atom_site_fract_y
_atom_site_fract_z
_atom_site_U_iso_or_equiv
_atom_site_adp_type
_atom_site_occupancy
_atom_site_symmetry_multiplicity
_atom_site_calc_flag
_atom_site_refinement_flags
_atom_site_disorder_assembly
_atom_site_disorder_group
Zn1 Zn 0.62785(2) 0.25211(2) 0.72456(2) 0.03696(13) Uani 1 1 d . . .
Zn2 Zn 0.51757(2) 0.17447(2) 0.61385(2) 0.03168(12) Uani 1 1 d . . .
Zn3 Zn 0.57133(2) 0.08917(2) 0.75010(2) 0.03059(11) Uani 1 1 d . . .
Li1 Li 0.6768(3) 0.1316(3) 0.6346(3) 0.0359(15) Uani 1 1 d . . .
O1 O 0.57499(11) 0.07761(12) 0.63961(11) 0.0274(6) Uani 1 1 d . . .
O2 O 0.67478(10) 0.14648(12) 0.74060(11) 0.0304(6) Uani 1 1 d . . .
O3 O 0.62397(11) 0.22758(12) 0.61571(12) 0.0320(6) Uani 1 1 d . . .
O4 O 0.52113(11) 0.19412(11) 0.72574(11) 0.0282(6) Uani 1 1 d . . .
C1 C 0.6639(2) 0.3437(2) 0.7738(2) 0.0643(13) Uani 1 1 d . . .
H1A H 0.7217 0.3462 0.7719 0.096 Uiso 1 1 calc R . .
H1B H 0.6466 0.3429 0.8249 0.096 Uiso 1 1 calc R . .
H1C H 0.6416 0.3880 0.7493 0.096 Uiso 1 1 calc R . .
C2 C 0.43152(18) 0.1846(2) 0.54307(19) 0.0514(11) Uani 1 1 d . . .
H2A H 0.3980 0.2274 0.5568 0.077 Uiso 1 1 calc R . .
H2B H 0.3999 0.1383 0.5428 0.077 Uiso 1 1 calc R . .
H2C H 0.4535 0.1932 0.4942 0.077 Uiso 1 1 calc R . .
C3 C 0.5289(2) 0.0201(2) 0.82423(19) 0.0489(11) Uani 1 1 d . . .
H3A H 0.5601 -0.0264 0.8246 0.073 Uiso 1 1 calc R . .
H3B H 0.4739 0.0082 0.8126 0.073 Uiso 1 1 calc R . .
H3C H 0.5317 0.0441 0.8724 0.073 Uiso 1 1 calc R . .
C4 C 0.56187(18) 0.00693(19) 0.60400(19) 0.0332(9) Uani 1 1 d . . .
H4 H 0.5678 0.0149 0.5502 0.040 Uiso 1 1 calc R . .
C5 C 0.6232(2) -0.04971(19) 0.6279(2) 0.0514(11) Uani 1 1 d . . .
H5A H 0.6760 -0.0292 0.6189 0.077 Uiso 1 1 calc R . .
H5B H 0.6164 -0.0966 0.6002 0.077 Uiso 1 1 calc R . .
H5C H 0.6169 -0.0601 0.6802 0.077 Uiso 1 1 calc R . .
C6 C 0.47856(19) -0.0214(2) 0.6183(2) 0.0489(10) Uani 1 1 d . . .
H6A H 0.4721 -0.0316 0.6706 0.073 Uiso 1 1 calc R . .
H6B H 0.4695 -0.0679 0.5905 0.073 Uiso 1 1 calc R . .
H6C H 0.4404 0.0170 0.6030 0.073 Uiso 1 1 calc R . .
C7 C 0.7374(2) 0.1369(2) 0.7922(2) 0.0472(11) Uani 1 1 d . . .
H7 H 0.7797 0.1743 0.7803 0.057 Uiso 1 1 calc R . .
C8 C 0.7717(2) 0.0588(3) 0.7840(2) 0.0710(14) Uani 1 1 d . . .
H8A H 0.7312 0.0212 0.7954 0.106 Uiso 1 1 calc R . .
H8B H 0.8163 0.0528 0.8176 0.106 Uiso 1 1 calc R . .
H8C H 0.7898 0.0517 0.7336 0.106 Uiso 1 1 calc R . .
C9 C 0.7095(2) 0.1521(3) 0.8687(2) 0.0772(15) Uani 1 1 d . . .
H9A H 0.6892 0.2038 0.8719 0.116 Uiso 1 1 calc R . .
H9B H 0.7536 0.1459 0.9028 0.116 Uiso 1 1 calc R . .
H9C H 0.6674 0.1165 0.8813 0.116 Uiso 1 1 calc R . .
C10 C 0.6447(2) 0.2823(2) 0.5617(2) 0.0447(10) Uani 1 1 d . . .
H10 H 0.6412 0.2579 0.5126 0.054 Uiso 1 1 calc R . .
C11 C 0.5877(2) 0.3483(2) 0.5634(3) 0.0729(14) Uani 1 1 d . . .
H11A H 0.5339 0.3299 0.5553 0.109 Uiso 1 1 calc R . .
H11B H 0.6017 0.3843 0.5248 0.109 Uiso 1 1 calc R . .
H11C H 0.5907 0.3733 0.6111 0.109 Uiso 1 1 calc R . .
C12 C 0.72874(19) 0.3082(2) 0.5733(2) 0.0623(13) Uani 1 1 d . . .
H12A H 0.7339 0.3304 0.6221 0.094 Uiso 1 1 calc R . .
H12B H 0.7424 0.3459 0.5363 0.094 Uiso 1 1 calc R . .
H12C H 0.7644 0.2649 0.5690 0.094 Uiso 1 1 calc R . .
C13 C 0.45318(18) 0.2203(2) 0.7656(2) 0.0362(10) Uani 1 1 d . . .
H13 H 0.4117 0.1803 0.7634 0.043 Uiso 1 1 calc R . .
C14 C 0.4205(2) 0.2905(2) 0.7313(2) 0.0576(12) Uani 1 1 d . . .
H14A H 0.4593 0.3312 0.7353 0.086 Uiso 1 1 calc R . .
H14B H 0.3719 0.3052 0.7566 0.086 Uiso 1 1 calc R . .
H14C H 0.4089 0.2808 0.6797 0.086 Uiso 1 1 calc R . .
C15 C 0.4745(2) 0.2331(2) 0.84535(19) 0.0508(11) Uani 1 1 d . . .
H15A H 0.4981 0.1871 0.8655 0.076 Uiso 1 1 calc R . .
H15B H 0.4268 0.2457 0.8730 0.076 Uiso 1 1 calc R . .
H15C H 0.5124 0.2747 0.8490 0.076 Uiso 1 1 calc R . .
O5 O 0.75317(12) 0.09806(15) 0.56407(14) 0.0489(7) Uani 1 1 d . . .
C16 C 0.7341(2) 0.0952(3) 0.4885(2) 0.0830(17) Uani 1 1 d . . .
H16A H 0.6998 0.0511 0.4786 0.100 Uiso 1 1 calc R . .
H16B H 0.7051 0.1413 0.4742 0.100 Uiso 1 1 calc R . .
C17 C 0.8045(3) 0.0893(4) 0.4479(3) 0.131(2) Uani 1 1 d . . .
H17A H 0.8134 0.1360 0.4194 0.157 Uiso 1 1 calc R . .
H17B H 0.8012 0.0464 0.4134 0.157 Uiso 1 1 calc R . .
C18 C 0.8693(3) 0.0776(3) 0.4993(3) 0.0861(17) Uani 1 1 d . . .
H18A H 0.9077 0.1196 0.4963 0.103 Uiso 1 1 calc R . .
H18B H 0.8971 0.0298 0.4884 0.103 Uiso 1 1 calc R . .
C19 C 0.83304(19) 0.0746(2) 0.5730(2) 0.0613(13) Uani 1 1 d . . .
H19A H 0.8353 0.0227 0.5928 0.074 Uiso 1 1 calc R . .
H19B H 0.8611 0.1088 0.6070 0.074 Uiso 1 1 calc R . .

loop_
_atom_site_aniso_label
_atom_site_aniso_U_11
_atom_site_aniso_U_22
_atom_site_aniso_U_33
_atom_site_aniso_U_23
_atom_site_aniso_U_13
_atom_site_aniso_U_12
Zn1 0.0317(2) 0.0366(3) 0.0426(3) -0.0090(2) 0.00381(19) -0.0049(2)
Zn2 0.0300(2) 0.0347(3) 0.0303(2) 0.0012(2) -0.00175(19) 0.0012(2)
Zn3 0.0297(2) 0.0343(3) 0.0277(2) 0.0003(2) 0.00138(19) 0.00088(19)
Li1 0.032(3) 0.043(4) 0.033(4) -0.004(3) 0.004(3) 0.002(3)
O1 0.0274(12) 0.0265(15) 0.0283(14) -0.0050(11) 0.0008(10) 0.0001(11)
O2 0.0201(11) 0.0438(15) 0.0273(15) -0.0027(12) -0.0039(10) 0.0023(11)
O3 0.0304(13) 0.0341(16) 0.0316(15) 0.0049(12) 0.0044(11) -0.0034(11)
O4 0.0226(11) 0.0319(14) 0.0300(15) -0.0043(11) 0.0041(10) 0.0008(10)
C1 0.054(2) 0.058(3) 0.082(4) -0.027(3) 0.009(2) -0.012(2)
C2 0.046(2) 0.067(3) 0.041(3) -0.001(2) -0.0073(19) 0.003(2)
C3 0.053(2) 0.048(3) 0.046(3) 0.007(2) 0.006(2) 0.001(2)
C4 0.042(2) 0.026(2) 0.032(2) -0.0081(19) 0.0006(18) -0.0011(18)
C5 0.057(3) 0.031(2) 0.066(3) -0.006(2) 0.004(2) 0.009(2)
C6 0.052(2) 0.043(3) 0.052(3) -0.009(2) -0.001(2) -0.018(2)
C7 0.030(2) 0.068(3) 0.043(3) 0.001(2) -0.0088(19) -0.003(2)
C8 0.049(3) 0.095(4) 0.069(3) 0.014(3) -0.016(2) 0.025(3)
C9 0.061(3) 0.128(5) 0.042(3) -0.014(3) -0.015(2) 0.007(3)
C10 0.047(2) 0.049(3) 0.038(3) 0.012(2) 0.0059(19) -0.004(2)
C11 0.080(3) 0.042(3) 0.096(4) 0.029(3) 0.005(3) 0.000(2)
C12 0.053(3) 0.070(4) 0.064(3) 0.010(3) 0.012(2) -0.028(2)
C13 0.0263(19) 0.035(2) 0.047(3) -0.011(2) 0.0085(18) 0.0029(16)
C14 0.050(2) 0.058(3) 0.065(3) -0.010(2) 0.005(2) 0.023(2)
C15 0.048(2) 0.061(3) 0.043(3) -0.017(2) 0.018(2) 0.002(2)
O5 0.0291(14) 0.079(2) 0.0382(17) -0.0043(16) 0.0057(12) 0.0101(13)
C16 0.065(3) 0.142(5) 0.042(3) -0.012(3) 0.003(2) 0.017(3)
C17 0.091(4) 0.238(8) 0.063(4) -0.029(5) 0.028(4) -0.003(5)
C18 0.059(3) 0.114(5) 0.085(4) -0.001(3) 0.033(3) 0.018(3)
C19 0.035(2) 0.091(4) 0.058(3) -0.011(3) 0.009(2) 0.001(2)

loop_
_atom_type_symbol
_atom_type_description
_atom_type_scat_dispersion_real
_atom_type_scat_dispersion_imag
_atom_type_scat_source
C C 0.0033 0.0016 'International Tables Vol C Tables 4.2.6.8 and 6.1.1.4'
H H 0.0000 0.0000 'International Tables Vol C Tables 4.2.6.8 and 6.1.1.4'
Li Li -0.0003 0.0001 'International Tables Vol C Tables 4.2.6.8 and 6.1.1.4'
O O 0.0106 0.0060 'International Tables Vol C Tables 4.2.6.8 and 6.1.1.4'
Zn Zn 0.2839 1.4301 'International Tables Vol C Tables 4.2.6.8 and 6.1.1.4'

loop_
_geom_angle_atom_site_label_1
_geom_angle_atom_site_label_2
_geom_angle_atom_site_label_3
_geom_angle
_geom_angle_site_symmetry_1
_geom_angle_site_symmetry_3
_geom_angle_publ_flag
C1 Zn1 O3 129.59(14) . . ?
C1 Zn1 O2 124.74(13) . . ?
O3 Zn1 O2 87.56(8) . . ?
C1 Zn1 O4 132.65(12) . . ?
O3 Zn1 O4 82.92(8) . . ?
O2 Zn1 O4 83.37(8) . . ?
C1 Zn1 Li1 143.70(15) . . ?
O3 Zn1 Li1 43.82(13) . . ?
O2 Zn1 Li1 43.91(13) . . ?
O4 Zn1 Li1 83.52(12) . . ?
C1 Zn1 Zn3 143.76(13) . . ?
O3 Zn1 Zn3 86.45(6) . . ?
O2 Zn1 Zn3 40.88(5) . . ?
O4 Zn1 Zn3 42.64(5) . . ?
Li1 Zn1 Zn3 57.95(12) . . ?
C1 Zn1 Zn2 149.76(12) . . ?
O3 Zn1 Zn2 40.82(5) . . ?
O2 Zn1 Zn2 85.49(6) . . ?
O4 Zn1 Zn2 42.15(6) . . ?
Li1 Zn1 Zn2 57.07(11) . . ?
Zn3 Zn1 Zn2 59.455(13) . . ?
C2 Zn2 O1 126.03(13) . . ?
C2 Zn2 O3 128.95(13) . . ?
O1 Zn2 O3 87.87(8) . . ?
C2 Zn2 O4 131.13(12) . . ?
O1 Zn2 O4 84.21(8) . . ?
O3 Zn2 O4 83.11(8) . . ?
C2 Zn2 Li1 145.47(16) . . ?
O1 Zn2 Li1 44.28(14) . . ?
O3 Zn2 Li1 43.67(14) . . ?
O4 Zn2 Li1 83.39(12) . . ?
C2 Zn2 Zn3 143.81(11) . . ?
O1 Zn2 Zn3 41.28(6) . . ?
O3 Zn2 Zn3 87.19(6) . . ?
O4 Zn2 Zn3 43.14(6) . . ?
Li1 Zn2 Zn3 58.18(12) . . ?
C2 Zn2 Zn1 147.72(12) . . ?
O1 Zn2 Zn1 86.25(6) . . ?
O3 Zn2 Zn1 40.92(6) . . ?
O4 Zn2 Zn1 42.23(5) . . ?
Li1 Zn2 Zn1 56.84(12) . . ?
Zn3 Zn2 Zn1 60.251(13) . . ?
C3 Zn3 O1 129.44(12) . . ?
C3 Zn3 O2 133.32(12) . . ?
O1 Zn3 O2 86.51(8) . . ?
C3 Zn3 O4 123.54(12) . . ?
O1 Zn3 O4 83.70(8) . . ?
O2 Zn3 O4 83.57(8) . . ?
C3 Zn3 Li1 154.25(16) . . ?
O1 Zn3 Li1 43.52(13) . . ?
O2 Zn3 Li1 43.01(13) . . ?
O4 Zn3 Li1 82.14(13) . . ?
C3 Zn3 Zn2 139.76(10) . . ?
O1 Zn3 Zn2 41.20(6) . . ?
O2 Zn3 Zn2 86.56(6) . . ?
O4 Zn3 Zn2 42.71(6) . . ?
Li1 Zn3 Zn2 56.96(11) . . ?
C3 Zn3 Zn1 143.48(11) . . ?
O1 Zn3 Zn1 86.23(6) . . ?
O2 Zn3 Zn1 41.42(6) . . ?
O4 Zn3 Zn1 42.30(5) . . ?
Li1 Zn3 Zn1 56.50(12) . . ?
Zn2 Zn3 Zn1 60.295(13) . . ?
O5 Li1 O3 117.3(3) . . ?
O5 Li1 O2 135.9(3) . . ?
O3 Li1 O2 92.9(3) . . ?
O5 Li1 O1 118.0(3) . . ?
O3 Li1 O1 91.8(2) . . ?
O2 Li1 O1 90.3(2) . . ?
O5 Li1 Zn1 145.5(3) . . ?
O3 Li1 Zn1 46.29(14) . . ?
O2 Li1 Zn1 46.78(14) . . ?
O1 Li1 Zn1 94.8(2) . . ?
O5 Li1 Zn2 129.4(3) . . ?
O3 Li1 Zn2 46.00(12) . . ?
O2 Li1 Zn2 94.6(2) . . ?
O1 Li1 Zn2 45.85(12) . . ?
Zn1 Li1 Zn2 66.09(12) . . ?
O5 Li1 Zn3 146.4(3) . . ?
O3 Li1 Zn3 94.2(2) . . ?
O2 Li1 Zn3 45.16(13) . . ?
O1 Li1 Zn3 45.14(13) . . ?
Zn1 Li1 Zn3 65.55(12) . . ?
Zn2 Li1 Zn3 64.86(11) . . ?
C4 O1 Li1 122.7(2) . . ?
C4 O1 Zn2 124.15(18) . . ?
Li1 O1 Zn2 89.87(19) . . ?
C4 O1 Zn3 122.46(19) . . ?
Li1 O1 Zn3 91.34(18) . . ?
Zn2 O1 Zn3 97.53(9) . . ?
C7 O2 Li1 128.7(2) . . ?
C7 O2 Zn3 121.6(2) . . ?
Li1 O2 Zn3 91.84(18) . . ?
C7 O2 Zn1 119.3(2) . . ?
Li1 O2 Zn1 89.31(19) . . ?
Zn3 O2 Zn1 97.69(8) . . ?
C10 O3 Li1 127.0(2) . . ?
C10 O3 Zn2 121.40(19) . . ?
Li1 O3 Zn2 90.32(18) . . ?
C10 O3 Zn1 121.5(2) . . ?
Li1 O3 Zn1 89.89(19) . . ?
Zn2 O3 Zn1 98.26(9) . . ?
C13 O4 Zn2 122.02(18) . . ?
C13 O4 Zn1 122.72(18) . . ?
Zn2 O4 Zn1 95.62(8) . . ?
C13 O4 Zn3 120.25(19) . . ?
Zn2 O4 Zn3 94.16(8) . . ?
Zn1 O4 Zn3 95.06(8) . . ?
O1 C4 C5 110.1(3) . . ?
O1 C4 C6 110.8(3) . . ?
C5 C4 C6 111.7(3) . . ?
O2 C7 C9 111.1(3) . . ?
O2 C7 C8 109.1(3) . . ?
C9 C7 C8 112.2(4) . . ?
O3 C10 C12 110.0(3) . . ?
O3 C10 C11 110.7(3) . . ?
C12 C10 C11 111.3(3) . . ?
O4 C13 C14 110.5(3) . . ?
O4 C13 C15 110.1(3) . . ?
C14 C13 C15 111.5(3) . . ?
C16 O5 C19 108.5(3) . . ?
C16 O5 Li1 120.7(3) . . ?
C19 O5 Li1 130.8(3) . . ?
C17 C16 O5 108.8(4) . . ?
C16 C17 C18 107.9(4) . . ?
C17 C18 C19 106.2(3) . . ?
O5 C19 C18 106.2(3) . . ?

loop_
_geom_bond_atom_site_label_1
_geom_bond_atom_site_label_2
_geom_bond_distance
_geom_bond_site_symmetry_2
_geom_bond_publ_flag
Zn1 C1 1.955(4) . ?
Zn1 O3 2.039(2) . ?
Zn1 O2 2.056(2) . ?
Zn1 O4 2.0804(19) . ?
Zn1 Li1 2.821(6) . ?
Zn1 Zn3 3.0790(6) . ?
Zn1 Zn2 3.0803(5) . ?
Zn2 C2 1.958(3) . ?
Zn2 O1 2.029(2) . ?
Zn2 O3 2.0345(19) . ?
Zn2 O4 2.077(2) . ?
Zn2 Li1 2.828(5) . ?
Zn2 Zn3 3.0542(6) . ?
Zn3 C3 1.963(3) . ?
Zn3 O1 2.032(2) . ?
Zn3 O2 2.0336(19) . ?
Zn3 O4 2.094(2) . ?
Zn3 Li1 2.867(5) . ?
Li1 O5 1.923(6) . ?
Li1 O3 1.953(6) . ?
Li1 O2 1.956(6) . ?
Li1 O1 1.975(6) . ?
O1 C4 1.430(4) . ?
O2 C7 1.431(4) . ?
O3 C10 1.428(4) . ?
O4 C13 1.440(3) . ?
C4 C5 1.510(4) . ?
C4 C6 1.521(4) . ?
C7 C9 1.501(5) . ?
C7 C8 1.510(5) . ?
C10 C12 1.511(4) . ?
C10 C11 1.517(5) . ?
C13 C14 1.498(5) . ?
C13 C15 1.519(4) . ?
O5 C16 1.420(4) . ?
O5 C19 1.425(4) . ?
C16 C17 1.410(5) . ?
C17 C18 1.461(6) . ?
C18 C19 1.482(5) . ?
